data_4323983
loop_
_publ_author_name
'Linfeng Chen'
'F. Albert Cotton'

_publ_section_title
;
 Synthesis, Structure, and Reactivity of [Zr6Cl18H5]2-, the First
 Paramagnetic Species of Its Class
;
_journal_name_full 'Inorganic Chemistry'
_journal_page_first 7364
_journal_page_last 7369
_journal_paper_doi 10.1021/ic960454q
_journal_volume 35
_journal_year 1996
_chemical_compound_source 'reaction of (Ph4P)4[Zr6Cl18H5] with py'
_chemical_formula_analytical 'not measured'
_chemical_formula_moiety 'C24 H20 P,Zr Cl5 N C5 H5'
_chemical_formula_structural (Ph4P)[ZrCl5(py)]
_chemical_formula_sum 'C29 H25 Cl5 N P Zr'
_chemical_formula_weight 686.94
_chemical_name_systematic
; 
 (tetraphenylphosphnium)[pentachloro-pyridine-zirconium] 
;
_space_group_IT_number 14
_symmetry_cell_setting monoclinic
_symmetry_space_group_name_Hall '-P 2ybc'
_symmetry_space_group_name_H-M 'P 1 21/c 1'
_atom_sites_solution_hydrogens geom
_atom_sites_solution_primary direct
_atom_sites_solution_secondary difmap
_audit_creation_method SHELXL
_cell_angle_alpha 90.000(7)
_cell_angle_beta 91.542(6)
_cell_angle_gamma 90.000(7)
_cell_formula_units_Z 4
_cell_length_a 10.3990(7)
_cell_length_b 16.491(2)
_cell_length_c 17.654(2)
_cell_measurement_reflns_used 25
_cell_measurement_temperature 293(2)
_cell_measurement_theta_max 60
_cell_measurement_theta_min 45
_cell_volume 3026.4(5)
_computing_molecular_graphics ORTEP
_computing_structure_refinement 'SHELXL-93 (Sheldrick, 1993)'
_computing_structure_solution 'SHELXS-86 (Sheldrick, 1990)'
_diffrn_ambient_temperature 293(2)
_diffrn_measurement_device 'rigaku afc5r'
_diffrn_measurement_method 'omega scans'
_diffrn_radiation_monochromator graphite
_diffrn_radiation_source 'fine-focus sealed tube'
_diffrn_radiation_type 'Cu K\a'
_diffrn_radiation_wavelength 1.54184
_diffrn_reflns_av_R_equivalents 0.0548
_diffrn_reflns_av_sigmaI/netI 0.0390
_diffrn_reflns_limit_h_max 11
_diffrn_reflns_limit_h_min 0
_diffrn_reflns_limit_k_max 18
_diffrn_reflns_limit_k_min 0
_diffrn_reflns_limit_l_max 19
_diffrn_reflns_limit_l_min -19
_diffrn_reflns_number 4775
_diffrn_reflns_theta_max 60.02
_diffrn_reflns_theta_min 3.67
_diffrn_standards_decay_% 22.4
_diffrn_standards_interval_count 250
_diffrn_standards_number 3
_exptl_absorpt_coefficient_mu 7.689
_exptl_absorpt_correction_T_max 0.4141
_exptl_absorpt_correction_T_min 1.0000
_exptl_absorpt_correction_type 'empirical via \y scans'
_exptl_crystal_colour colorless
_exptl_crystal_density_diffrn 1.508
_exptl_crystal_density_meas ?
_exptl_crystal_description irregular
_exptl_crystal_F_000 1384
_exptl_crystal_size_max 0.30
_exptl_crystal_size_mid 0.28
_exptl_crystal_size_min 0.17
_refine_diff_density_max 1.264
_refine_diff_density_min -2.098
_refine_diff_density_rms 0.164
_refine_ls_extinction_method none
_refine_ls_goodness_of_fit_all 1.028
_refine_ls_goodness_of_fit_obs 1.078
_refine_ls_hydrogen_treatment refall
_refine_ls_matrix_type full
_refine_ls_number_parameters 334
_refine_ls_number_reflns 4495
_refine_ls_number_restraints 0
_refine_ls_restrained_S_all 1.083
_refine_ls_restrained_S_obs 1.078
_refine_ls_R_factor_all 0.0929
_refine_ls_R_factor_obs 0.0672
_refine_ls_shift/esd_max -0.001
_refine_ls_shift/esd_mean 0.000
_refine_ls_structure_factor_coef Fsqd
_refine_ls_weighting_details 'w=1/[\s^2^(Fo^2^)+(0.0214P)^2^+57.2929P] where P=(Fo^2^+2Fc^2^)/3'
_refine_ls_weighting_scheme calc
_refine_ls_wR_factor_all 0.1767
_refine_ls_wR_factor_obs 0.1551
_reflns_number_observed 3550
_reflns_number_total 4498
_reflns_observed_criterion >2sigma(I)
_cod_data_source_file ic960454q_1.cif
_cod_data_source_block '[Ph4P][Zr5(py)](6a)'
_cod_depositor_comments
;
The following automatic conversions were performed:

'_exptl_crystal_density_meas' value 'not measured' was changed to '?'
- the value is perceived as not measured.

Automatic conversion script
Id: cif_fix_values 3008 2015-01-20 13:52:24Z robertas 

The following automatic conversions were performed:

'_refine_ls_weighting_scheme' value 'calc
w=1/[\s^2^(Fo^2^)+(0.0214P)^2^+57.2929P] where P=(Fo^2^+2Fc^2^)/3'
was changed to 'calc'. New tag '_refine_ls_weighting_details' was
created. The value of the new tag was set to
'w=1/[\s^2^(Fo^2^)+(0.0214P)^2^+57.2929P] where P=(Fo^2^+2Fc^2^)/3'.

Automatic conversion script
Id: cif_fix_values 3143 2015-03-26 13:38:13Z robertas 
;
_cod_database_code 4323983

loop_
_symmetry_equiv_pos_as_xyz
'x, y, z'
'-x, y+1/2, -z+1/2'
'-x, -y, -z'
'x, -y-1/2, z-1/2'

loop_
_atom_site_aniso_label
_atom_site_aniso_U_11
_atom_site_aniso_U_22
_atom_site_aniso_U_33
_atom_site_aniso_U_23
_atom_site_aniso_U_13
_atom_site_aniso_U_12
Zr1 0.0194(4) 0.0270(4) 0.0321(4) -0.0020(3) 0.0079(3) 0.0013(3)
Cl1 0.0371(13) 0.062(2) 0.075(2) -0.004(2) 0.0380(13) 0.0064(13)
Cl2 0.0320(12) 0.057(2) 0.059(2) 0.0063(13) 0.0283(11) 0.0065(11)
Cl3 0.0449(14) 0.0492(15) 0.0499(15) -0.0097(13) -0.0051(11) -0.0044(12)
Cl4 0.0473(14) 0.0316(13) 0.055(2) 0.0027(12) -0.0056(12) 0.0038(11)
Cl5 0.054(2) 0.065(2) 0.060(2) -0.0111(15) -0.0100(13) -0.0038(14)
N1 0.029(4) 0.036(5) 0.038(5) 0.008(4) 0.009(3) 0.003(3)
C1 0.039(6) 0.034(6) 0.061(7) 0.002(5) 0.013(5) 0.005(5)
C2 0.058(7) 0.040(7) 0.088(10) -0.001(7) -0.004(7) 0.016(6)
C3 0.055(8) 0.055(9) 0.116(13) 0.038(9) 0.010(8) 0.005(6)
C4 0.083(10) 0.065(9) 0.071(9) 0.036(8) 0.020(7) 0.016(8)
C5 0.049(7) 0.055(7) 0.053(7) 0.014(6) 0.019(5) 0.014(5)
P1 0.0210(11) 0.0229(11) 0.0269(11) -0.0017(9) 0.0087(9) 0.0019(9)
C11 0.021(4) 0.027(5) 0.031(5) 0.001(4) 0.017(4) -0.003(4)
C12 0.034(5) 0.029(5) 0.035(5) 0.000(4) 0.012(4) 0.000(4)
C13 0.037(5) 0.029(5) 0.057(7) 0.000(5) 0.002(5) -0.011(4)
C14 0.033(5) 0.055(7) 0.058(7) 0.015(6) 0.024(5) -0.010(5)
C15 0.056(7) 0.084(9) 0.059(8) -0.027(7) 0.043(6) -0.030(7)
C16 0.048(6) 0.053(7) 0.054(7) -0.021(6) 0.026(5) -0.019(5)
C21 0.025(4) 0.020(4) 0.031(5) -0.004(4) 0.010(4) 0.009(4)
C22 0.030(5) 0.036(5) 0.039(5) -0.008(5) -0.001(4) 0.010(4)
C23 0.048(6) 0.038(6) 0.040(6) -0.012(5) 0.011(5) 0.005(5)
C24 0.049(6) 0.046(6) 0.044(6) -0.012(5) 0.013(5) 0.022(5)
C25 0.054(7) 0.053(7) 0.061(8) -0.004(6) 0.002(6) 0.030(6)
C26 0.058(7) 0.042(6) 0.036(6) -0.005(5) 0.006(5) 0.022(5)
C31 0.025(5) 0.023(5) 0.034(5) 0.000(4) 0.008(4) -0.003(4)
C32 0.027(5) 0.042(6) 0.041(6) 0.003(5) 0.019(4) -0.002(4)
C33 0.052(7) 0.043(6) 0.040(6) 0.012(5) 0.014(5) -0.012(5)
C34 0.053(7) 0.049(7) 0.055(7) 0.024(6) -0.005(6) -0.008(5)
C35 0.030(6) 0.047(7) 0.095(9) 0.030(7) 0.001(6) 0.006(5)
C36 0.020(5) 0.037(6) 0.055(6) 0.012(5) 0.005(4) 0.001(4)
C41 0.024(4) 0.031(5) 0.033(5) -0.004(4) 0.009(4) 0.002(4)
C42 0.034(5) 0.035(6) 0.052(6) -0.016(5) 0.017(5) -0.005(4)
C43 0.044(6) 0.051(7) 0.063(8) -0.019(6) 0.014(6) -0.023(5)
C44 0.041(6) 0.077(9) 0.069(9) -0.036(7) 0.004(6) -0.013(6)
C45 0.059(7) 0.077(9) 0.038(6) -0.019(6) -0.004(6) -0.002(7)
C46 0.049(6) 0.049(6) 0.037(6) -0.003(5) 0.012(5) -0.004(5)

loop_
_atom_site_label
_atom_site_type_symbol
_atom_site_fract_x
_atom_site_fract_y
_atom_site_fract_z
_atom_site_U_iso_or_equiv
_atom_site_thermal_displace_type
_atom_site_occupancy
_atom_site_calc_flag
_atom_site_refinement_flags
_atom_site_disorder_group
Zr1 Zr 0.33815(7) 0.03178(5) 0.78233(4) 0.0260(2) Uani 1 d . .
Cl1 Cl 0.1538(2) 0.0262(2) 0.8631(2) 0.0575(8) Uani 1 d . .
Cl2 Cl 0.5322(2) 0.0164(2) 0.70756(15) 0.0488(7) Uani 1 d . .
Cl3 Cl 0.2181(2) -0.0352(2) 0.67813(15) 0.0481(6) Uani 1 d . .
Cl4 Cl 0.2917(2) 0.16604(14) 0.73712(15) 0.0448(6) Uani 1 d . .
Cl5 Cl 0.4749(3) 0.0737(2) 0.8886(2) 0.0597(8) Uani 1 d . .
N1 N 0.3733(7) -0.1043(5) 0.8271(4) 0.034(2) Uani 1 d . .
C1 C 0.3886(9) -0.1663(6) 0.7789(6) 0.044(3) Uani 1 d . .
H1 H 0.3902(9) -0.1552(6) 0.7273(6) 0.053 Uiso 1 calc R .
C2 C 0.4019(11) -0.2457(7) 0.8023(8) 0.062(3) Uani 1 d . .
H2 H 0.4133(11) -0.2871(7) 0.7674(8) 0.074 Uiso 1 calc R .
C3 C 0.3981(12) -0.2621(9) 0.8780(9) 0.075(4) Uani 1 d . .
H3 H 0.4042(12) -0.3152(9) 0.8953(9) 0.090 Uiso 1 calc R .
C4 C 0.3851(13) -0.1988(8) 0.9289(8) 0.073(4) Uani 1 d . .
H4 H 0.3855(13) -0.2082(8) 0.9809(8) 0.087 Uiso 1 calc R .
C5 C 0.3715(10) -0.1222(7) 0.9003(6) 0.052(3) Uani 1 d . .
H5 H 0.3603(10) -0.0799(7) 0.9344(6) 0.062 Uiso 1 calc R .
P1 P 0.0718(2) 0.25652(13) 1.01852(12) 0.0235(5) Uani 1 d . .
C11 C 0.2179(8) 0.2985(5) 0.9827(5) 0.026(2) Uani 1 d . .
C12 C 0.2782(9) 0.3591(5) 1.0225(5) 0.033(2) Uani 1 d . .
H12 H 0.2402(9) 0.3806(5) 1.0652(5) 0.039 Uiso 1 calc R .
C13 C 0.3959(9) 0.3891(6) 0.9997(6) 0.041(2) Uani 1 d . .
H13 H 0.4379(9) 0.4300(6) 1.0269(6) 0.049 Uiso 1 calc R .
C14 C 0.4494(10) 0.3560(7) 0.9348(6) 0.048(3) Uani 1 d . .
H14 H 0.5281(10) 0.3756(7) 0.9188(6) 0.058 Uiso 1 calc R .
C15 C 0.3904(11) 0.2967(8) 0.8948(7) 0.066(4) Uani 1 d . .
H15 H 0.4272(11) 0.2770(8) 0.8511(7) 0.079 Uiso 1 calc R .
C16 C 0.2735(10) 0.2647(7) 0.9187(6) 0.051(3) Uani 1 d . .
H16 H 0.2339(10) 0.2220(7) 0.8927(6) 0.061 Uiso 1 calc R .
C21 C -0.0288(8) 0.3377(5) 1.0513(5) 0.025(2) Uani 1 d . .
C22 C -0.0085(9) 0.3695(6) 1.1224(5) 0.035(2) Uani 1 d . .
H22 H 0.0546(9) 0.3478(6) 1.1547(5) 0.042 Uiso 1 calc R .
C23 C -0.0832(10) 0.4346(6) 1.1459(6) 0.042(2) Uani 1 d . .
H23 H -0.0711(10) 0.4557(6) 1.1944(6) 0.050 Uiso 1 calc R .
C24 C -0.1733(10) 0.4674(7) 1.0981(6) 0.046(3) Uani 1 d . .
H24 H -0.2210(10) 0.5118(7) 1.1135(6) 0.056 Uiso 1 calc R .
C25 C -0.1946(11) 0.4352(7) 1.0271(7) 0.056(3) Uani 1 d . .
H25 H -0.2578(11) 0.4570(7) 0.9949(7) 0.067 Uiso 1 calc R .
C26 C -0.1208(10) 0.3696(6) 1.0036(6) 0.045(3) Uani 1 d . .
H26 H -0.1345(10) 0.3477(6) 0.9556(6) 0.055 Uiso 1 calc R .
C31 C 0.1154(8) 0.1931(5) 1.0962(5) 0.027(2) Uani 1 d . .
C32 C 0.0276(9) 0.1745(6) 1.1528(5) 0.036(2) Uani 1 d . .
H32 H -0.0553(9) 0.1956(6) 1.1497(5) 0.044 Uiso 1 calc R .
C33 C 0.9374(10) -0.1260(6) 0.7881(6) 0.045(3) Uani 1 d . .
H33 H 0.9967(10) -0.1140(6) 0.7513(6) 0.054 Uiso 1 calc R .
C34 C 0.8137(11) -0.0941(7) 0.7821(6) 0.052(3) Uani 1 d . .
H34 H 0.7891(11) -0.0624(7) 0.7406(6) 0.063 Uiso 1 calc R .
C35 C 0.7265(10) -0.1105(7) 0.8397(7) 0.057(3) Uani 1 d . .
H35 H 0.6446(10) -0.0878(7) 0.8374(7) 0.068 Uiso 1 calc R .
C36 C 0.2387(8) 0.1596(6) 1.1012(6) 0.037(2) Uani 1 d . .
H36 H 0.2975(8) 0.1708(6) 1.0639(6) 0.045 Uiso 1 calc R .
C41 C 0.0175(8) -0.2008(5) 1.0525(5) 0.029(2) Uani 1 d . .
C42 C 0.0815(9) -0.1300(6) 1.0309(6) 0.040(2) Uani 1 d . .
H42 H 0.0684(9) -0.1086(6) 0.9826(6) 0.048 Uiso 1 calc R .
C43 C 0.1641(10) -0.0927(7) 1.0825(7) 0.052(3) Uani 1 d . .
H43 H 0.2084(10) -0.0464(7) 1.0683(7) 0.063 Uiso 1 calc R .
C44 C 0.1816(11) -0.1228(8) 1.1540(7) 0.062(4) Uani 1 d . .
H44 H 0.2372(11) -0.0969(8) 1.1884(7) 0.075 Uiso 1 calc R .
C45 C 0.1168(11) -0.1917(8) 1.1753(6) 0.058(3) Uani 1 d . .
H45 H 0.1282(11) -0.2118(8) 1.2242(6) 0.070 Uiso 1 calc R .
C46 C 0.0356(10) -0.2308(7) 1.1250(6) 0.045(3) Uani 1 d . .
H46 H -0.0073(10) -0.2775(7) 1.1396(6) 0.054 Uiso 1 calc R .

loop_
_atom_type_symbol
_atom_type_description
_atom_type_scat_dispersion_real
_atom_type_scat_dispersion_imag
_atom_type_scat_source
C C 0.0181 0.0091 'International Tables Vol C Tables 4.2.6.8 and 6.1.1.4'
H H 0.0000 0.0000 'International Tables Vol C Tables 4.2.6.8 and 6.1.1.4'
Zr Zr -0.1862 2.2449 'International Tables Vol C Tables 4.2.6.8 and 6.1.1.4'
Cl Cl 0.3639 0.7018 'International Tables Vol C Tables 4.2.6.8 and 6.1.1.4'
P P 0.2955 0.4335 'International Tables Vol C Tables 4.2.6.8 and 6.1.1.4'
N N 0.0311 0.0180 'International Tables Vol C Tables 4.2.6.8 and 6.1.1.4'

loop_
_geom_angle_atom_site_label_1
_geom_angle_atom_site_label_2
_geom_angle_atom_site_label_3
_geom_angle
_geom_angle_site_symmetry_1
_geom_angle_site_symmetry_3
_geom_angle_publ_flag
Cl4 Zr1 N1 177.1(2) . . y
Cl4 Zr1 Cl1 94.3(1) . . y
N1 Zr1 Cl1 83.5(2) . . y
Cl4 Zr1 Cl5 95.9(1) . . y
N1 Zr1 Cl5 86.1(2) . . y
Cl1 Zr1 Cl5 90.7(1) . . y
Cl4 Zr1 Cl2 94.43(9) . . y
N1 Zr1 Cl2 87.7(2) . . y
Cl1 Zr1 Cl2 171.2(1) . . y
Cl5 Zr1 Cl2 88.4(1) . . y
Cl4 Zr1 Cl3 94.13(9) . . y
N1 Zr1 Cl3 84.0(2) . . y
Cl1 Zr1 Cl3 91.7(1) . . y
Cl5 Zr1 Cl3 169.5(1) . . y
Cl2 Zr1 Cl3 87.69(9) . . y
C5 N1 C1 117.0(9) . . ?
C5 N1 Zr1 121.5(7) . . ?
C1 N1 Zr1 121.5(6) . . ?
N1 C1 C2 123(1) . . ?
C3 C2 C1 118(1) . . ?
C2 C3 C4 119(1) . . ?
C5 C4 C3 118(1) . . ?
N1 C5 C4 124(1) . . ?
C31 P1 C41 110.8(4) . 3_557 ?
C31 P1 C11 107.3(4) . . ?
C41 P1 C11 112.2(4) 3_557 . ?
C31 P1 C21 109.1(4) . . ?
C41 P1 C21 108.1(4) 3_557 . ?
C11 P1 C21 109.2(4) . . ?
C12 C11 C16 120.9(8) . . ?
C12 C11 P1 118.8(6) . . ?
C16 C11 P1 120.0(7) . . ?
C11 C12 C13 120.5(9) . . ?
C12 C13 C14 118.2(9) . . ?
C15 C14 C13 121.8(9) . . ?
C14 C15 C16 120(1) . . ?
C11 C16 C15 118(1) . . ?
C26 C21 C22 120.4(8) . . ?
C26 C21 P1 119.5(7) . . ?
C22 C21 P1 120.1(7) . . ?
C21 C22 C23 119.6(9) . . ?
C24 C23 C22 120.2(9) . . ?
C23 C24 C25 120.4(9) . . ?
C24 C25 C26 120(1) . . ?
C21 C26 C25 120(1) . . ?
C36 C31 C32 118.8(9) . . ?
C36 C31 P1 119.8(7) . . ?
C32 C31 P1 121.4(7) . . ?
C33 C32 C31 120.6(9) 3_657 . ?
C32 C33 C34 120.7(9) 3_657 . ?
C33 C34 C35 119(1) . . ?
C36 C35 C34 120(1) 3_657 . ?
C35 C36 C31 120.5(9) 3_657 . ?
C46 C41 C42 119.9(9) . . ?
C46 C41 P1 121.3(7) . 3_557 ?
C42 C41 P1 118.5(7) . 3_557 ?
C43 C42 C41 119(1) . . ?
C44 C43 C42 121(1) . . ?
C43 C44 C45 120(1) . . ?
C46 C45 C44 121(1) . . ?
C45 C46 C41 120(1) . . ?

loop_
_geom_bond_atom_site_label_1
_geom_bond_atom_site_label_2
_geom_bond_distance
_geom_bond_site_symmetry_2
_geom_bond_publ_flag
Zr1 Cl4 2.398(2) . y
Zr1 N1 2.405(8) . y
Zr1 Cl1 2.422(2) . y
Zr1 Cl5 2.424(3) . y
Zr1 Cl2 2.454(2) . y
Zr1 Cl3 2.457(3) . y
N1 C5 1.33(1) . ?
N1 C1 1.34(1) . ?
C1 C2 1.38(2) . ?
C2 C3 1.37(2) . ?
C3 C4 1.39(2) . ?
C4 C5 1.37(2) . ?
P1 C31 1.774(9) . ?
P1 C41 1.794(9) 3_557 ?
P1 C11 1.799(8) . ?
P1 C21 1.804(8) . ?
C11 C12 1.36(1) . ?
C11 C16 1.40(1) . ?
C12 C13 1.39(1) . ?
C13 C14 1.40(1) . ?
C14 C15 1.34(2) . ?
C15 C16 1.40(1) . ?
C21 C26 1.36(1) . ?
C21 C22 1.37(1) . ?
C22 C23 1.39(1) . ?
C23 C24 1.36(1) . ?
C24 C25 1.37(1) . ?
C25 C26 1.39(1) . ?
C31 C36 1.40(1) . ?
C31 C32 1.40(1) . ?
C32 C33 1.36(1) 3_657 ?
C33 C32 1.36(1) 3_657 ?
C33 C34 1.39(1) . ?
C34 C35 1.41(2) . ?
C35 C36 1.36(1) 3_657 ?
C36 C35 1.36(1) 3_657 ?
C41 C46 1.38(1) . ?
C41 C42 1.40(1) . ?
C41 P1 1.794(9) 3_557 ?
C42 C43 1.38(1) . ?
C43 C44 1.37(2) . ?
C44 C45 1.38(2) . ?
C45 C46 1.37(1) . ?
